data_1567892
loop_
_publ_author_name
'Febriansyah, Benny'
'Li, Yongxin'
'Giovanni, David'
'Salim, Teddy'
'Hooper, Thomas J. N.'
'Sim, Ying'
'Ma, Daphne'
'Laxmi, Shoba'
'Lekina, Yulia'
'Koh, Teck Ming'
'Shen, Ze Xiang'
'Pullarkat, Sumod A.'
'Sum, Tze Chien'
'Mhaisalkar, Subodh G.'
'Ager, Joel W.'
'Mathews, Nripan'

_publ_section_title
;
 Inorganic frameworks of low-dimensional perovskites dictate the
 performance and stability of mixed-dimensional perovskite solar cells.
;
_journal_issue 2
_journal_name_full 'Materials horizons'
_journal_page_first 536
_journal_page_last 546
_journal_paper_doi 10.1039/d2mh00868h
_journal_volume 10
_journal_year 2023
_chemical_formula_sum 'C16 H24 I4 N2 O2 Pb'
_chemical_formula_weight 991.16
_space_group_crystal_system triclinic
_space_group_IT_number 2
_space_group_name_Hall '-P 1'
_space_group_name_H-M_alt 'P -1'
_atom_sites_solution_hydrogens geom
_audit_update_record
;
2022-05-02 deposited with the CCDC.	2022-10-20 downloaded from the CCDC.
;
_cell_angle_alpha 92.942(14)
_cell_angle_beta 101.643(13)
_cell_angle_gamma 90.504(13)
_cell_formula_units_Z 2
_cell_length_a 8.703(3)
_cell_length_b 8.698(3)
_cell_length_c 17.123(7)
_cell_measurement_reflns_used 8985
_cell_measurement_temperature 300.(2)
_cell_measurement_theta_max 28.7770
_cell_measurement_theta_min 2.4324
_cell_volume 1267.6(8)
_computing_cell_refinement 'SAINT V8.40B (Bruker AXS LLC, 2019)'
_computing_data_collection 'APEX4 (Ver 2021.4-0, Bruker AXS Inc., 2021)'
_computing_data_reduction 'SAINT V8.40B (Bruker AXS LLC, 2019)'
_computing_publication_material 'APEX4 (Ver 2021.4-0, Bruker AXS Inc., 2021)'
_computing_structure_refinement 'SHELXL-2018/3 (Sheldrick, 2018)'
_computing_structure_solution 'XT, VERSION 2018/2'
_diffrn_ambient_temperature 300.(2)
_diffrn_detector_area_resol_mean 7.3910
_diffrn_measured_fraction_theta_full 0.989
_diffrn_measured_fraction_theta_max 0.989
_diffrn_measurement_device 'four-circle diffractometer'
_diffrn_measurement_device_type 'Photon II CMOS detector'
_diffrn_measurement_method 'phi and omega scans'
_diffrn_radiation_monochromator 'Multilayer Mirror'
_diffrn_radiation_probe x-ray
_diffrn_radiation_type MoK\a
_diffrn_radiation_wavelength 0.71073
_diffrn_reflns_av_R_equivalents 0.0490
_diffrn_reflns_av_unetI/netI 0.0500
_diffrn_reflns_limit_h_max 9
_diffrn_reflns_limit_h_min -11
_diffrn_reflns_limit_k_max 11
_diffrn_reflns_limit_k_min -11
_diffrn_reflns_limit_l_max 23
_diffrn_reflns_limit_l_min -22
_diffrn_reflns_number 23556
_diffrn_reflns_theta_full 25.24
_diffrn_reflns_theta_max 28.79
_diffrn_reflns_theta_min 2.35
_diffrn_source 'Incoatec microfocus source'
_diffrn_source_current 1.4
_diffrn_source_power 0.07
_diffrn_source_type 'Bruker D8 Quest'
_diffrn_source_voltage 50
_exptl_absorpt_coefficient_mu 11.537
_exptl_absorpt_correction_T_max 0.89
_exptl_absorpt_correction_T_min 0.50
_exptl_absorpt_correction_type multi-scan
_exptl_absorpt_process_details
;
Krause, L., Herbst-Irmer, R., Sheldrick, G. M., Stalke, D. (2015).
"Comparison of silver and molybdenum microfocus X-ray sources for
single-crystal structure determination"
J. Appl. Cryst. 48, 3-10.
doi:10.1107/S1600576714022985
;
_exptl_crystal_colour orange
_exptl_crystal_density_diffrn 2.597
_exptl_crystal_density_method 'not measured'
_exptl_crystal_description plate
_exptl_crystal_F_000 888
_exptl_crystal_size_max 0.120
_exptl_crystal_size_mid 0.040
_exptl_crystal_size_min 0.010
_refine_diff_density_max 1.497
_refine_diff_density_min -0.943
_refine_ls_extinction_method none
_refine_ls_goodness_of_fit_ref 1.059
_refine_ls_hydrogen_treatment constr
_refine_ls_matrix_type full
_refine_ls_number_parameters 410
_refine_ls_number_reflns 6550
_refine_ls_number_restraints 737
_refine_ls_restrained_S_all 1.019
_refine_ls_R_factor_all 0.0777
_refine_ls_R_factor_gt 0.0487
_refine_ls_shift/su_max 0.001
_refine_ls_shift/su_mean 0.000
_refine_ls_structure_factor_coef Fsqd
_refine_ls_weighting_details 'w=1/[\s^2^(Fo^2^)+(0.0288P)^2^+11.3096P] where P=(Fo^2^+2Fc^2^)/3'
_refine_ls_weighting_scheme calc
_refine_ls_wR_factor_gt 0.1060
_refine_ls_wR_factor_ref 0.1178
_reflns_Friedel_coverage 0.000
_reflns_number_gt 4571
_reflns_number_total 6550
_reflns_threshold_expression 'I > 2\s(I)'
_cod_data_source_file d2mh00868h2.cif
_cod_data_source_block sumod42m
_cod_depositor_comments
;
The following automatic conversions were performed:

data item '_diffrn_radiation_probe' value 'X-ray' was changed to
'x-ray' in accordance with the
/home/data/users/saulius/crontab/automatic-downloads/rss-feeds/RSC/lib/dictionaries/cif_core.dic
dictionary named 'cif_core.dic' version 2.4.2 last updated on
2011-04-26.

data item '_exptl_absorpt_correction_type' value 'Multi-Scan' was
changed to 'multi-scan' in accordance with the
/home/data/users/saulius/crontab/automatic-downloads/rss-feeds/RSC/lib/dictionaries/cif_core.dic
dictionary named 'cif_core.dic' version 2.4.2 last updated on
2011-04-26.

Automatic conversion script
Id: cif_fix_values 7556 2019-12-06 15:28:31Z antanas 

 Adding full bibliography for 1567888--1567892.cif.
;
_cod_database_code 1567892

loop_
_space_group_symop_operation_xyz
'x, y, z'
'-x, -y, -z'

loop_
_atom_site_type_symbol
_atom_site_label
_atom_site_fract_x
_atom_site_fract_y
_atom_site_fract_z
_atom_site_U_iso_or_equiv
_atom_site_adp_type
_atom_site_calc_flag
_atom_site_refinement_flags_adp
_atom_site_refinement_flags_occupancy
_atom_site_refinement_flags_posn
_atom_site_occupancy
_atom_site_disorder_assembly
_atom_site_disorder_group
C C1 0.818(2) 0.6412(16) 0.0679(9) 0.091(4) Uani d U P DG 0.500000 A 1
C C2 0.9687(19) 0.7044(19) 0.0919(11) 0.086(3) Uani d U P DG 0.500000 A 1
H H2 1.052277 0.658776 0.073859 0.103000 Uiso calc U P R 0.500000 A 1
C C3 0.9942(16) 0.836(2) 0.1428(11) 0.081(3) Uani d U P DG 0.500000 A 1
H H3 1.094880 0.878181 0.158866 0.098000 Uiso calc U P R 0.500000 A 1
C C4 0.8694(19) 0.9041(17) 0.1698(9) 0.079(3) Uani d U P DG 0.500000 A 1
C C5 0.7190(16) 0.8408(19) 0.1458(10) 0.082(3) Uani d U P DG 0.500000 A 1
H H5 0.635401 0.886450 0.163844 0.099000 Uiso calc U P R 0.500000 A 1
C C6 0.6934(17) 0.7094(19) 0.0949(10) 0.087(4) Uani d U P DG 0.500000 A 1
H H6 0.592794 0.667045 0.078837 0.105000 Uiso calc U P R 0.500000 A 1
C C7 0.892(3) 1.047(2) 0.2218(11) 0.078(3) Uani d U P D 0.500000 A 1
H H7A 0.801837 1.110974 0.205787 0.094000 Uiso calc U P R 0.500000 A 1
H H7B 0.982946 1.102092 0.211659 0.094000 Uiso calc U P R 0.500000 A 1
C C8 0.915(4) 1.030(3) 0.3096(10) 0.076(4) Uani d U P D 0.500000 A 1
H H8A 0.970129 1.121122 0.336714 0.091000 Uiso calc U P R 0.500000 A 1
H H8B 0.812418 1.026810 0.323625 0.091000 Uiso calc U P R 0.500000 A 1
N N1 0.999(5) 0.897(4) 0.3395(19) 0.073(6) Uani d U P D 0.500000 A 1
H H1A 0.966449 0.815449 0.306771 0.110000 Uiso calc U P R 0.500000 A 1
H H1B 0.981985 0.880774 0.387889 0.110000 Uiso calc U P R 0.500000 A 1
H H1C 1.101331 0.913198 0.342311 0.110000 Uiso calc U P R 0.500000 A 1
O O1 0.792(3) 0.519(2) 0.0160(14) 0.115(6) Uani d U P D 0.500000 A 1
H H1O 0.872627 0.470445 0.018700 0.173000 Uiso calc U P R 0.500000 A 1
C C1A 1.140(3) 0.970(2) 0.0663(15) 0.088(4) Uani d U P D 0.500000 B 2
C C2A 1.094(3) 0.830(2) 0.0909(14) 0.085(3) Uani d U P D 0.500000 B 2
H H2A 1.134166 0.739084 0.073238 0.102000 Uiso calc U P R 0.500000 B 2
C C3A 0.989(3) 0.8267(19) 0.1421(16) 0.081(3) Uani d U P D 0.500000 B 2
H H3A 0.957942 0.733360 0.158819 0.097000 Uiso calc U P R 0.500000 B 2
C C4A 0.930(3) 0.9641(19) 0.1678(13) 0.078(3) Uani d U P D 0.500000 B 2
C C5A 0.980(3) 1.1037(18) 0.1448(14) 0.081(3) Uani d U P D 0.500000 B 2
H H5A 0.941085 1.195284 0.162463 0.098000 Uiso calc U P R 0.500000 B 2
C C6A 1.089(3) 1.108(2) 0.0959(15) 0.085(4) Uani d U P D 0.500000 B 2
H H6A 1.126525 1.201520 0.082919 0.102000 Uiso calc U P R 0.500000 B 2
C C7A 0.815(2) 0.967(3) 0.2205(11) 0.078(3) Uani d U P D 0.500000 B 2
H H7AA 0.756251 0.869902 0.211053 0.094000 Uiso calc U P R 0.500000 B 2
H H7AB 0.741255 1.047614 0.204091 0.094000 Uiso calc U P R 0.500000 B 2
C C8A 0.875(3) 0.990(4) 0.3079(11) 0.077(4) Uani d U P D 0.500000 B 2
H H8AA 0.886593 1.100338 0.320920 0.092000 Uiso calc U P R 0.500000 B 2
H H8AB 0.796272 0.951551 0.335053 0.092000 Uiso calc U P R 0.500000 B 2
N N1A 1.020(4) 0.921(4) 0.3395(18) 0.069(6) Uani d U P D 0.500000 B 2
H H1A1 1.002638 0.824020 0.350722 0.103000 Uiso calc U P R 0.500000 B 2
H H1A2 1.068041 0.973337 0.383760 0.103000 Uiso calc U P R 0.500000 B 2
H H1A3 1.081546 0.920547 0.303552 0.103000 Uiso calc U P R 0.500000 B 2
O O1A 1.238(3) 0.975(3) 0.0156(15) 0.114(7) Uani d U P D 0.500000 B 2
H H1AO 1.286852 0.894277 0.016655 0.171000 Uiso calc U P R 0.500000 B 2
C C9 0.328(2) 0.1392(18) 0.0659(11) 0.098(4) Uani d U P DG 0.500000 C 1
C C10 0.478(2) 0.203(2) 0.0929(11) 0.090(3) Uani d U P DG 0.500000 C 1
H H10 0.563701 0.158234 0.076982 0.108000 Uiso calc U P R 0.500000 C 1
C C11 0.4985(17) 0.335(2) 0.1437(12) 0.082(3) Uani d U P DG 0.500000 C 1
H H11 0.598397 0.378000 0.161808 0.099000 Uiso calc U P R 0.500000 C 1
C C12 0.370(2) 0.4025(18) 0.1675(10) 0.080(3) Uani d U P DG 0.500000 C 1
C C13 0.2207(17) 0.338(2) 0.1405(10) 0.084(4) Uani d U P DG 0.500000 C 1
H H13 0.134764 0.383483 0.156408 0.101000 Uiso calc U P R 0.500000 C 1
C C14 0.1999(18) 0.207(2) 0.0897(11) 0.097(4) Uani d U P DG 0.500000 C 1
H H14 0.100065 0.163716 0.071581 0.116000 Uiso calc U P R 0.500000 C 1
C C15 0.391(3) 0.544(2) 0.2205(10) 0.081(3) Uani d U P D 0.500000 C 1
H H15A 0.292044 0.597485 0.211744 0.097000 Uiso calc U P R 0.500000 C 1
H H15B 0.467658 0.609667 0.204305 0.097000 Uiso calc U P R 0.500000 C 1
C C16 0.440(3) 0.524(3) 0.3074(10) 0.081(4) Uani d U P D 0.500000 C 1
H H16A 0.553171 0.510024 0.318916 0.097000 Uiso calc U P R 0.500000 C 1
H H16B 0.420162 0.618734 0.335349 0.097000 Uiso calc U P R 0.500000 C 1
N N2 0.370(3) 0.400(2) 0.3407(12) 0.078(5) Uani d U P D 0.500000 C 1
H H2B 0.289819 0.435094 0.360629 0.117000 Uiso calc U P R 0.500000 C 1
H H2C 0.441177 0.361598 0.379375 0.117000 Uiso calc U P R 0.500000 C 1
H H2D 0.336837 0.326812 0.302723 0.117000 Uiso calc U P R 0.500000 C 1
O O2 0.311(3) 0.008(3) 0.0210(17) 0.133(8) Uani d U P D 0.500000 C 1
H H2O 0.307381 0.027236 -0.025766 0.199000 Uiso calc U P R 0.500000 C 1
C C9A 0.644(3) 0.461(2) 0.0669(16) 0.094(4) Uani d U P D 0.500000 D 2
C C10A 0.592(3) 0.323(2) 0.0917(15) 0.089(3) Uani d U P D 0.500000 D 2
H H10A 0.628969 0.229608 0.074728 0.106000 Uiso calc U P R 0.500000 D 2
C C11A 0.485(3) 0.3267(19) 0.1422(17) 0.083(3) Uani d U P D 0.500000 D 2
H H11A 0.450691 0.235608 0.159618 0.099000 Uiso calc U P R 0.500000 D 2
C C12A 0.431(3) 0.4669(19) 0.1664(13) 0.080(3) Uani d U P D 0.500000 D 2
C C13A 0.480(3) 0.6039(19) 0.1400(14) 0.084(3) Uani d U P D 0.500000 D 2
H H13A 0.442655 0.697407 0.156221 0.101000 Uiso calc U P R 0.500000 D 2
C C14A 0.586(3) 0.601(2) 0.0893(15) 0.091(3) Uani d U P D 0.500000 D 2
H H14A 0.618143 0.691559 0.070538 0.109000 Uiso calc U P R 0.500000 D 2
C C15A 0.319(2) 0.472(3) 0.2207(10) 0.081(3) Uani d U P D 0.500000 D 2
H H15C 0.241588 0.389628 0.203533 0.098000 Uiso calc U P R 0.500000 D 2
H H15D 0.263549 0.568526 0.214638 0.098000 Uiso calc U P R 0.500000 D 2
C C16A 0.386(3) 0.458(3) 0.3068(10) 0.080(4) Uani d U P D 0.500000 D 2
H H16C 0.304632 0.480766 0.336427 0.097000 Uiso calc U P R 0.500000 D 2
H H16D 0.414582 0.351520 0.314661 0.097000 Uiso calc U P R 0.500000 D 2
N N2A 0.520(2) 0.552(3) 0.3414(12) 0.079(5) Uani d U P D 0.500000 D 2
H H2A1 0.489222 0.639918 0.362051 0.119000 Uiso calc U P R 0.500000 D 2
H H2A2 0.573820 0.573358 0.303919 0.119000 Uiso calc U P R 0.500000 D 2
H H2A3 0.581485 0.502907 0.379725 0.119000 Uiso calc U P R 0.500000 D 2
O O2A 0.746(3) 0.457(3) 0.0187(15) 0.113(5) Uani d U P D 0.500000 D 2
H H2AO 0.719706 0.389021 -0.016654 0.170000 Uiso calc U P R 0.500000 D 2
I I1 1.07650(10) 0.50790(8) 0.69205(4) 0.0568(2) Uani d . . . 1.000000 . .
I I2 0.68897(9) 0.31069(9) 0.49902(5) 0.0460(3) Uani d U P . 0.8010(19) E 1
I I3 0.58817(9) 0.01955(9) 0.69205(4) 0.0567(2) Uani d . . . 1.000000 . .
I I4 0.18972(9) 0.18970(9) 0.49993(5) 0.0440(3) Uani d U P . 0.7901(19) E 1
I I2A 0.8119(4) 0.1893(4) 0.5011(3) 0.0564(12) Uani d U P . 0.1990(19) E 2
I I4A 0.3101(5) 0.3099(4) 0.4997(2) 0.0618(12) Uani d U P . 0.2099(19) E 2
Pb Pb1 1.000000 0.500000 0.500000 0.03698(13) Uani d . P S 1.000000 . .
Pb Pb2 0.500000 0.000000 0.500000 0.03703(13) Uani d . P S 1.000000 . .

loop_
_atom_site_aniso_label
_atom_site_aniso_U_11
_atom_site_aniso_U_22
_atom_site_aniso_U_33
_atom_site_aniso_U_12
_atom_site_aniso_U_13
_atom_site_aniso_U_23
C1 0.101(7) 0.102(8) 0.068(7) 0.009(7) 0.013(7) 0.005(6)
C2 0.091(6) 0.100(7) 0.064(6) 0.023(6) 0.008(6) 0.012(5)
C3 0.084(6) 0.098(6) 0.060(6) 0.020(5) 0.006(5) 0.013(5)
C4 0.080(6) 0.092(6) 0.062(5) 0.014(5) 0.007(5) 0.012(5)
C5 0.085(7) 0.095(7) 0.064(7) 0.005(6) 0.007(6) 0.012(6)
C6 0.092(7) 0.100(7) 0.068(7) 0.005(6) 0.009(6) 0.012(6)
C7 0.080(6) 0.088(6) 0.065(5) 0.011(5) 0.009(5) 0.011(5)
C8 0.077(7) 0.084(7) 0.066(6) 0.012(6) 0.011(6) 0.008(6)
N1 0.077(11) 0.071(11) 0.071(9) -0.006(9) 0.014(9) 0.008(8)
O1 0.131(12) 0.116(11) 0.092(10) 0.002(9) 0.010(9) -0.012(8)
C1A 0.083(8) 0.117(8) 0.066(8) 0.013(7) 0.015(6) 0.011(7)
C2A 0.084(7) 0.105(7) 0.064(6) 0.024(6) 0.007(5) 0.010(6)
C3A 0.083(6) 0.098(6) 0.060(6) 0.019(5) 0.006(5) 0.014(5)
C4A 0.079(6) 0.093(6) 0.062(5) 0.014(5) 0.009(5) 0.015(5)
C5A 0.082(7) 0.097(7) 0.065(7) 0.007(6) 0.011(6) 0.015(6)
C6A 0.081(9) 0.105(8) 0.067(8) 0.009(8) 0.011(6) 0.016(7)
C7A 0.077(6) 0.091(6) 0.066(5) 0.011(5) 0.011(5) 0.010(5)
C8A 0.077(7) 0.085(7) 0.067(6) 0.010(6) 0.009(6) 0.006(6)
N1A 0.064(10) 0.072(11) 0.069(9) -0.009(9) 0.014(7) 0.002(8)
O1A 0.087(14) 0.169(16) 0.091(14) 0.003(12) 0.032(10) 0.004(12)
C9 0.125(9) 0.098(9) 0.063(8) -0.001(7) 0.000(8) -0.002(7)
C10 0.111(7) 0.097(7) 0.059(6) 0.008(6) 0.010(6) 0.002(5)
C11 0.099(7) 0.092(6) 0.054(6) 0.005(6) 0.013(5) 0.004(5)
C12 0.094(7) 0.089(6) 0.054(5) 0.003(5) 0.010(5) 0.009(5)
C13 0.098(7) 0.092(8) 0.059(7) 0.000(7) 0.007(6) 0.012(6)
C14 0.114(8) 0.101(9) 0.066(9) -0.007(8) -0.003(8) 0.005(7)
C15 0.094(7) 0.090(7) 0.058(5) 0.000(6) 0.012(5) 0.006(5)
C16 0.092(8) 0.089(8) 0.059(6) -0.008(7) 0.011(6) 0.007(6)
N2 0.081(10) 0.081(10) 0.068(9) -0.008(9) 0.005(9) 0.007(8)
O2 0.176(18) 0.121(14) 0.082(14) -0.006(12) -0.010(14) -0.031(11)
C9A 0.105(8) 0.113(8) 0.064(7) -0.002(7) 0.017(6) 0.008(7)
C10A 0.104(7) 0.102(7) 0.059(6) 0.006(6) 0.013(5) 0.002(6)
C11A 0.099(7) 0.093(6) 0.055(6) 0.006(6) 0.012(5) 0.004(5)
C12A 0.093(7) 0.091(6) 0.055(5) 0.002(5) 0.010(5) 0.006(5)
C13A 0.094(8) 0.095(7) 0.060(7) -0.002(6) 0.008(6) 0.008(6)
C14A 0.100(8) 0.106(7) 0.066(7) -0.005(7) 0.012(6) 0.013(6)
C15A 0.091(7) 0.092(7) 0.058(6) -0.001(6) 0.011(5) 0.005(5)
C16A 0.089(8) 0.093(8) 0.058(6) -0.009(7) 0.013(6) 0.005(6)
N2A 0.074(10) 0.100(11) 0.064(9) -0.006(8) 0.011(7) 0.019(9)
O2A 0.119(11) 0.140(12) 0.087(10) -0.004(9) 0.036(8) 0.006(9)
I1 0.0693(5) 0.0547(4) 0.0458(4) 0.0002(3) 0.0105(3) 0.0008(3)
I2 0.0400(4) 0.0390(4) 0.0587(6) -0.0121(3) 0.0090(4) 0.0066(3)
I3 0.0569(4) 0.0672(5) 0.0459(4) -0.0003(4) 0.0108(3) 0.0015(3)
I4 0.0387(4) 0.0364(4) 0.0589(5) 0.0154(3) 0.0142(4) 0.0012(3)
I2A 0.044(2) 0.0440(18) 0.082(3) -0.0132(15) 0.0149(17) 0.0060(17)
I4A 0.059(2) 0.054(2) 0.074(3) -0.0011(16) 0.0177(18) 0.0015(17)
Pb1 0.0328(2) 0.0300(2) 0.0498(3) 0.00102(18) 0.0116(2) 0.0037(2)
Pb2 0.0321(2) 0.0301(2) 0.0492(3) 0.00037(18) 0.0090(2) 0.00126(19)

loop_
_atom_type_symbol
_atom_type_description
_atom_type_scat_dispersion_real
_atom_type_scat_dispersion_imag
_atom_type_scat_source
C C 0.0033 0.0016 'International Tables Vol C Tables 4.2.6.8 and 6.1.1.4'
H H 0.0000 0.0000 'International Tables Vol C Tables 4.2.6.8 and 6.1.1.4'
I I -0.4742 1.8119 'International Tables Vol C Tables 4.2.6.8 and 6.1.1.4'
N N 0.0061 0.0033 'International Tables Vol C Tables 4.2.6.8 and 6.1.1.4'
O O 0.0106 0.0060 'International Tables Vol C Tables 4.2.6.8 and 6.1.1.4'
Pb Pb -3.3944 10.1111 'International Tables Vol C Tables 4.2.6.8 and 6.1.1.4'

loop_
_geom_angle_atom_site_label_1
_geom_angle_atom_site_label_2
_geom_angle_atom_site_label_3
_geom_angle_site_symmetry_1
_geom_angle_site_symmetry_3
_geom_angle
_geom_angle_publ_flag
O1 C1 C2 . . 120.2(12) ?
O1 C1 C6 . . 119.7(12) ?
C2 C1 C6 . . 120.000000 ?
C1 C2 C3 . . 120.000000 ?
C4 C3 C2 . . 120.000000 ?
C3 C4 C5 . . 120.000000 ?
C3 C4 C7 . . 121.1(7) ?
C5 C4 C7 . . 118.8(7) ?
C6 C5 C4 . . 120.000000 ?
C5 C6 C1 . . 120.000000 ?
C4 C7 C8 . . 117.2(13) ?
N1 C8 C7 . . 116.0(13) ?
O1A C1A C6A . . 119.1(13) ?
O1A C1A C2A . . 120.5(13) ?
C6A C1A C2A . . 120.4(9) ?
C1A C2A C3A . . 120.1(10) ?
C4A C3A C2A . . 119.3(10) ?
C3A C4A C5A . . 120.1(9) ?
C3A C4A C7A . . 121.6(10) ?
C5A C4A C7A . . 118.3(9) ?
C6A C5A C4A . . 120.6(10) ?
C5A C6A C1A . . 119.2(10) ?
C4A C7A C8A . . 118.0(15) ?
N1A C8A C7A . . 116.5(14) ?
O2 C9 C10 . . 119.6(12) ?
O2 C9 C14 . . 120.3(12) ?
C10 C9 C14 . . 120.000000 ?
C9 C10 C11 . . 120.000000 ?
C12 C11 C10 . . 120.000000 ?
C11 C12 C13 . . 120.000000 ?
C11 C12 C15 . . 120.4(8) ?
C13 C12 C15 . . 119.6(7) ?
C12 C13 C14 . . 120.000000 ?
C13 C14 C9 . . 120.000000 ?
C12 C15 C16 . . 116.9(14) ?
N2 C16 C15 . . 118.0(14) ?
O2A C9A C14A . . 119.8(13) ?
O2A C9A C10A . . 119.1(13) ?
C14A C9A C10A . . 121.1(9) ?
C9A C10A C11A . . 119.2(10) ?
C12A C11A C10A . . 119.7(10) ?
C11A C12A C13A . . 120.7(9) ?
C11A C12A C15A . . 120.0(10) ?
C13A C12A C15A . . 119.2(10) ?
C14A C13A C12A . . 119.8(10) ?
C9A C14A C13A . . 119.4(10) ?
C12A C15A C16A . . 116.2(15) ?
N2A C16A C15A . . 117.6(14) ?
Pb1 I2 Pb2 . . 152.46(3) ?
Pb1 I4 Pb2 1_455 . 153.12(3) ?
Pb1 I2A Pb2 . . 152.27(13) ?
Pb2 I4A Pb1 . 1_455 153.20(13) ?
I2 Pb1 I2 . 2_766 180.000000 ?
I2 Pb1 I4 . 2_666 89.63(3) ?
I2 Pb1 I4 2_766 2_666 90.37(3) ?
I2 Pb1 I4 . 1_655 90.37(3) ?
I2 Pb1 I4 2_766 1_655 89.63(3) ?
I4 Pb1 I4 2_666 1_655 180.000000 ?
I2 Pb1 I4A . 2_666 62.81(7) ?
I2 Pb1 I4A 2_766 2_666 117.20(7) ?
I4 Pb1 I4A 2_666 2_666 26.83(7) ?
I4 Pb1 I4A 1_655 2_666 153.17(7) ?
I2 Pb1 I4A . 1_655 117.20(7) ?
I2 Pb1 I4A 2_766 1_655 62.80(7) ?
I4 Pb1 I4A 2_666 1_655 153.17(7) ?
I4 Pb1 I4A 1_655 1_655 26.83(7) ?
I2 Pb1 I1 . 2_766 90.66(3) ?
I2 Pb1 I1 2_766 2_766 89.34(3) ?
I4 Pb1 I1 2_666 2_766 88.40(2) ?
I4 Pb1 I1 1_655 2_766 91.60(2) ?
I2A Pb1 I1 . . 88.07(8) ?
I2A Pb1 I1 2_766 . 91.93(8) ?
I2 Pb1 I1 . . 89.34(3) ?
I2 Pb1 I1 2_766 . 90.66(3) ?
I4 Pb1 I1 2_666 . 91.60(3) ?
I4 Pb1 I1 1_655 . 88.40(3) ?
I4A Pb1 I1 2_666 . 90.91(8) ?
I4A Pb1 I1 1_655 . 89.09(8) ?
I1 Pb1 I1 2_766 . 180.00(4) ?
I2 Pb2 I2 2_656 . 180.000000 ?
I2 Pb2 I2A 2_656 2_656 27.61(7) ?
I2 Pb2 I2A . 2_656 152.39(7) ?
I2A Pb2 I2A 2_656 . 180.000000 ?
I2 Pb2 I4A 2_656 2_656 62.87(7) ?
I2 Pb2 I4A . 2_656 117.13(7) ?
I2A Pb2 I4A 2_656 . 89.53(10) ?
I2A Pb2 I4A . . 90.47(10) ?
I4A Pb2 I4A 2_656 . 180.000000 ?
I2 Pb2 I4 2_656 . 90.29(3) ?
I2 Pb2 I4 . . 89.71(3) ?
I2 Pb2 I4 2_656 2_656 89.71(3) ?
I2 Pb2 I4 . 2_656 90.29(3) ?
I4 Pb2 I4 . 2_656 180.000000 ?
I2 Pb2 I3 2_656 2_656 89.43(3) ?
I2 Pb2 I3 . 2_656 90.57(3) ?
I4 Pb2 I3 . 2_656 88.38(3) ?
I4 Pb2 I3 2_656 2_656 91.62(3) ?
I2 Pb2 I3 2_656 . 90.57(3) ?
I2 Pb2 I3 . . 89.43(3) ?
I2A Pb2 I3 2_656 . 91.84(8) ?
I2A Pb2 I3 . . 88.16(8) ?
I4A Pb2 I3 2_656 . 88.88(8) ?
I4A Pb2 I3 . . 91.12(8) ?
I4 Pb2 I3 . . 91.62(3) ?
I4 Pb2 I3 2_656 . 88.38(3) ?
I3 Pb2 I3 2_656 . 180.000000 ?

loop_
_geom_bond_atom_site_label_1
_geom_bond_atom_site_label_2
_geom_bond_site_symmetry_2
_geom_bond_distance
_geom_bond_publ_flag
C1 O1 . 1.335(12) ?
C1 C2 . 1.390000 ?
C1 C6 . 1.390000 ?
C2 C3 . 1.390000 ?
C3 C4 . 1.390000 ?
C4 C5 . 1.390000 ?
C4 C7 . 1.479(12) ?
C5 C6 . 1.390000 ?
C7 C8 . 1.491(13) ?
C8 N1 . 1.434(13) ?
C1A O1A . 1.333(13) ?
C1A C6A . 1.389(8) ?
C1A C2A . 1.390(8) ?
C2A C3A . 1.393(8) ?
C3A C4A . 1.390(8) ?
C4A C5A . 1.391(8) ?
C4A C7A . 1.476(14) ?
C5A C6A . 1.383(8) ?
C7A C8A . 1.486(15) ?
C8A N1A . 1.427(15) ?
C9 O2 . 1.330(13) ?
C9 C10 . 1.390000 ?
C9 C14 . 1.390000 ?
C10 C11 . 1.390000 ?
C11 C12 . 1.390000 ?
C12 C13 . 1.390000 ?
C12 C15 . 1.475(13) ?
C13 C14 . 1.390000 ?
C15 C16 . 1.483(15) ?
C16 N2 . 1.428(15) ?
C9A O2A . 1.331(13) ?
C9A C14A . 1.385(8) ?
C9A C10A . 1.391(8) ?
C10A C11A . 1.392(8) ?
C11A C12A . 1.386(8) ?
C12A C13A . 1.391(8) ?
C12A C15A . 1.477(14) ?
C13A C14A . 1.385(8) ?
C15A C16A . 1.485(15) ?
C16A N2A . 1.428(15) ?
I1 Pb1 . 3.2179(14) ?
I2 Pb1 . 3.1528(11) ?
I2 Pb2 . 3.1536(11) ?
I3 Pb2 . 3.2177(14) ?
I4 Pb1 1_455 3.1764(11) ?
I4 Pb2 . 3.1768(11) ?
I2A Pb1 . 3.150(3) ?
I2A Pb2 . 3.159(3) ?
I4A Pb2 . 3.174(4) ?
I4A Pb1 1_455 3.178(4) ?
